data_4023599
loop_
_publ_author_name
'Mahesh K. Pallerla'
'Glenn P. A. Yap'
'Joseph M. Fox'

_publ_section_title
;
 Co-Complexes Derived from Alkene Insertion to
 Alkyne-Dicobaltpentacarbonyl Complexes: Insight into
 the Regioselectivity of Pauson-Khand Reactions of Cyclopropenes
;
_journal_name_full 'Journal of Organic Chemistry'
_journal_page_first 6137
_journal_page_last 6141
_journal_paper_doi 10.1021/jo800776z
_journal_volume 73
_journal_year 2008
_chemical_formula_sum 'C20 H28 Co2 O7 Si2'
_chemical_formula_weight 554.46
_chemical_name_systematic
; 
 ? 
;
_space_group_IT_number 14
_symmetry_cell_setting monoclinic
_symmetry_space_group_name_Hall '-P 2ybc'
_symmetry_space_group_name_H-M 'P 1 21/c 1'
_atom_sites_solution_hydrogens geom
_atom_sites_solution_primary direct
_atom_sites_solution_secondary difmap
_audit_creation_method SHELXL-97
_cell_angle_alpha 90.00
_cell_angle_beta 114.599(3)
_cell_angle_gamma 90.00
_cell_formula_units_Z 4
_cell_length_a 9.8375(18)
_cell_length_b 32.245(6)
_cell_length_c 9.0350(17)
_cell_measurement_reflns_used 901
_cell_measurement_temperature 298(2)
_cell_measurement_theta_max 23.95
_cell_measurement_theta_min 2.53
_cell_volume 2605.9(8)
_computing_cell_refinement 'SHELXTL, Sheldrick (2001)'
_computing_data_collection 'SMART, Bruker (2002)'
_computing_data_reduction 'SHELXTL, Sheldrick (2001)'
_computing_molecular_graphics 'SHELXTL, Sheldrick (2001)'
_computing_publication_material 'SHELXTL, Sheldrick (2001)'
_computing_structure_refinement 'SHELXL-97 (Sheldrick, 1997)'
_computing_structure_solution 'SHELXS-97 (Sheldrick, 1990)'
_diffrn_ambient_temperature 298(2)
_diffrn_detector_area_resol_mean 836.6
_diffrn_measured_fraction_theta_full 1.000
_diffrn_measured_fraction_theta_max 1.000
_diffrn_measurement_device_type 'Bruker AXS APEX diffractometer'
_diffrn_measurement_method \w
_diffrn_radiation_monochromator graphite
_diffrn_radiation_source 'fine-focus sealed tube'
_diffrn_radiation_type MoK\a
_diffrn_radiation_wavelength 0.71073
_diffrn_reflns_av_R_equivalents 0.0427
_diffrn_reflns_av_sigmaI/netI 0.0336
_diffrn_reflns_limit_h_max 11
_diffrn_reflns_limit_h_min -11
_diffrn_reflns_limit_k_max 39
_diffrn_reflns_limit_k_min -39
_diffrn_reflns_limit_l_max 10
_diffrn_reflns_limit_l_min -10
_diffrn_reflns_number 25696
_diffrn_reflns_theta_full 25.00
_diffrn_reflns_theta_max 25.50
_diffrn_reflns_theta_min 2.28
_diffrn_standards_decay_% <1
_exptl_absorpt_coefficient_mu 1.399
_exptl_absorpt_correction_T_max 0.9861
_exptl_absorpt_correction_T_min 0.8176
_exptl_absorpt_correction_type multi-scan
_exptl_absorpt_process_details 'SADABS, Sheldrick (2003)'
_exptl_crystal_colour red
_exptl_crystal_density_diffrn 1.413
_exptl_crystal_density_method 'not measured'
_exptl_crystal_description blade
_exptl_crystal_F_000 1144
_exptl_crystal_size_max 0.15
_exptl_crystal_size_mid 0.10
_exptl_crystal_size_min 0.01
_refine_diff_density_max 0.777
_refine_diff_density_min -0.636
_refine_diff_density_rms 0.086
_refine_ls_extinction_method none
_refine_ls_goodness_of_fit_ref 1.061
_refine_ls_hydrogen_treatment constr
_refine_ls_matrix_type full
_refine_ls_number_parameters 308
_refine_ls_number_reflns 4837
_refine_ls_number_restraints 3
_refine_ls_restrained_S_all 1.062
_refine_ls_R_factor_all 0.0708
_refine_ls_R_factor_gt 0.0597
_refine_ls_shift/su_max 0.004
_refine_ls_shift/su_mean 0.000
_refine_ls_structure_factor_coef Fsqd
_refine_ls_weighting_details 'calc w=1/[\s^2^(Fo^2^)+(0.0964P)^2^+1.6910P] where P=(Fo^2^+2Fc^2^)/3'
_refine_ls_weighting_scheme calc
_refine_ls_wR_factor_gt 0.1507
_refine_ls_wR_factor_ref 0.1585
_reflns_number_gt 4134
_reflns_number_total 4837
_reflns_threshold_expression >2sigma(I)
_cod_data_source_file jo800776z-file002.cif
_cod_data_source_block joef009a
_cod_depositor_comments
;
The following automatic conversions were performed:
'_symmetry_cell_setting' value 'Monoclinic' changed to 'monoclinic'
according to '/home/saulius/struct/CIF-dictionaries/cif_core.dic'
dictionary named 'cif_core.dic' version 2.4.1 from 2010-06-29.

Automatic conversion script
Id: cif_fix_enum 1527 2010-12-29 10:47:43Z saulius 
;
_cod_original_sg_symbol_H-M 'P 21/c'
_cod_database_code 4023599

loop_
_symmetry_equiv_pos_as_xyz
'x, y, z'
'-x, y+1/2, -z+1/2'
'-x, -y, -z'
'x, -y-1/2, z-1/2'

loop_
_atom_site_label
_atom_site_type_symbol
_atom_site_fract_x
_atom_site_fract_y
_atom_site_fract_z
_atom_site_U_iso_or_equiv
_atom_site_adp_type
_atom_site_occupancy
_atom_site_symmetry_multiplicity
_atom_site_calc_flag
_atom_site_refinement_flags
_atom_site_disorder_assembly
_atom_site_disorder_group
Co1 Co 0.18119(6) 0.072663(17) 0.58940(7) 0.03458(19) Uani 1 1 d . . .
Co2 Co 0.17093(6) 0.120017(18) 0.37027(7) 0.03688(19) Uani 1 1 d . A .
Si1 Si 0.02724(15) 0.16933(4) 0.61290(17) 0.0483(3) Uani 1 1 d . . .
Si2 Si 0.57606(14) 0.07779(4) 0.85097(15) 0.0400(3) Uani 1 1 d . . .
O1 O 0.2883(5) -0.01220(12) 0.5995(6) 0.0749(12) Uani 1 1 d . . .
O2 O -0.0317(5) 0.05328(15) 0.7251(6) 0.0847(14) Uani 1 1 d . . .
O3 O 0.1762(5) 0.07918(14) 0.0819(5) 0.0772(13) Uani 1 1 d . . .
O4 O -0.0417(5) 0.18313(13) 0.1814(5) 0.0792(12) Uani 1 1 d . . .
O5 O -0.0554(5) 0.05377(13) 0.2747(5) 0.0757(12) Uani 1 1 d . . .
O6 O 0.4515(4) 0.20749(11) 0.3594(5) 0.0624(10) Uani 1 1 d D . .
O7 O 0.4126(5) 0.15045(13) 0.2095(5) 0.0691(11) Uani 1 1 d . . .
C1 C 0.2514(6) 0.02090(15) 0.5995(6) 0.0490(11) Uani 1 1 d . . .
C2 C 0.0507(6) 0.06150(16) 0.6732(6) 0.0501(12) Uani 1 1 d . . .
C3 C 0.1801(6) 0.09595(16) 0.1912(6) 0.0493(11) Uani 1 1 d . . .
C4 C 0.0390(6) 0.15861(16) 0.2591(6) 0.0488(11) Uani 1 1 d . . .
C5 C 0.0461(5) 0.07155(15) 0.3682(6) 0.0469(11) Uani 1 1 d . . .
C6 C 0.0630(9) 0.22321(19) 0.5643(10) 0.088(2) Uani 1 1 d . . .
H6A H 0.0814 0.2230 0.4680 0.131 Uiso 1 1 calc R . .
H6B H 0.1487 0.2342 0.6536 0.131 Uiso 1 1 calc R . .
H6C H -0.0226 0.2402 0.5463 0.131 Uiso 1 1 calc R . .
C7 C -0.1671(6) 0.1526(2) 0.4823(8) 0.0810(19) Uani 1 1 d . . .
H7A H -0.1783 0.1237 0.5004 0.122 Uiso 1 1 calc R . .
H7B H -0.1872 0.1569 0.3700 0.122 Uiso 1 1 calc R . .
H7C H -0.2362 0.1685 0.5091 0.122 Uiso 1 1 calc R . .
C8 C 0.0560(7) 0.1678(2) 0.8312(7) 0.0703(16) Uani 1 1 d . . .
H8A H 0.0472 0.1398 0.8616 0.105 Uiso 1 1 calc R . .
H8B H -0.0182 0.1847 0.8451 0.105 Uiso 1 1 calc R . .
H8C H 0.1538 0.1782 0.8988 0.105 Uiso 1 1 calc R . .
C9 C 0.1661(5) 0.13460(13) 0.5830(5) 0.0356(9) Uani 1 1 d . . .
C10 C 0.3028(4) 0.12315(12) 0.7156(5) 0.0329(9) Uani 1 1 d . . .
H10A H 0.3198 0.1284 0.8288 0.039 Uiso 1 1 calc R . .
C11 C 0.4047(4) 0.09955(12) 0.6767(5) 0.0328(9) Uani 1 1 d . . .
C12 C 0.5317(8) 0.0718(2) 1.0292(7) 0.088(2) Uani 1 1 d . . .
H12A H 0.6178 0.0614 1.1196 0.131 Uiso 1 1 calc R . .
H12B H 0.4502 0.0527 1.0035 0.131 Uiso 1 1 calc R . .
H12C H 0.5039 0.0982 1.0572 0.131 Uiso 1 1 calc R . .
C13 C 0.6462(7) 0.02666(18) 0.8131(8) 0.0695(16) Uani 1 1 d . . .
H13A H 0.7278 0.0175 0.9109 0.104 Uiso 1 1 calc R . .
H13B H 0.6798 0.0297 0.7280 0.104 Uiso 1 1 calc R . .
H13C H 0.5670 0.0066 0.7810 0.104 Uiso 1 1 calc R . .
C14 C 0.7262(7) 0.1166(2) 0.8873(9) 0.085(2) Uani 1 1 d . . .
H14A H 0.8193 0.1060 0.9664 0.127 Uiso 1 1 calc R . .
H14B H 0.7018 0.1418 0.9271 0.127 Uiso 1 1 calc R . .
H14C H 0.7350 0.1220 0.7872 0.127 Uiso 1 1 calc R . .
C15 C 0.3983(5) 0.10849(13) 0.5099(5) 0.0357(9) Uani 1 1 d . A .
C16 C 0.4812(5) 0.07792(15) 0.4500(6) 0.0461(11) Uani 1 1 d . . .
H16A H 0.5865 0.0796 0.5177 0.069 Uiso 1 1 calc R . .
H16B H 0.4632 0.0844 0.3397 0.069 Uiso 1 1 calc R . .
H16C H 0.4466 0.0503 0.4547 0.069 Uiso 1 1 calc R . .
C17 C 0.3764(5) 0.15030(14) 0.4586(5) 0.0395(10) Uani 1 1 d . . .
H17A H 0.3904 0.1699 0.5466 0.047 Uiso 1 1 calc R A .
C18 C 0.4133(5) 0.16799(15) 0.3274(6) 0.0457(11) Uani 1 1 d . A .
C19 C 0.482(4) 0.2291(8) 0.235(3) 0.080(11) Uani 0.50 1 d PD A 1
H19A H 0.3902 0.2408 0.1543 0.096 Uiso 0.50 1 calc PR A 1
H19B H 0.5221 0.2099 0.1810 0.096 Uiso 0.50 1 calc PR A 1
C20 C 0.592(3) 0.2628(7) 0.314(4) 0.092(7) Uani 0.50 1 d PD A 1
H20A H 0.6395 0.2707 0.2448 0.138 Uiso 0.50 1 calc PR A 1
H20B H 0.6663 0.2531 0.4165 0.138 Uiso 0.50 1 calc PR A 1
H20C H 0.5414 0.2863 0.3329 0.138 Uiso 0.50 1 calc PR A 1
C19' C 0.507(4) 0.2295(7) 0.256(3) 0.075(11) Uani 0.50 1 d PD A 2
H19C H 0.4320 0.2298 0.1442 0.090 Uiso 0.50 1 calc PR A 2
H19D H 0.5966 0.2164 0.2590 0.090 Uiso 0.50 1 calc PR A 2
C20' C 0.539(3) 0.2723(7) 0.322(4) 0.086(6) Uani 0.50 1 d PD A 2
H20D H 0.5832 0.2878 0.2626 0.129 Uiso 0.50 1 calc PR A 2
H20E H 0.6070 0.2713 0.4348 0.129 Uiso 0.50 1 calc PR A 2
H20F H 0.4477 0.2854 0.3108 0.129 Uiso 0.50 1 calc PR A 2

loop_
_atom_site_aniso_label
_atom_site_aniso_U_11
_atom_site_aniso_U_22
_atom_site_aniso_U_33
_atom_site_aniso_U_23
_atom_site_aniso_U_13
_atom_site_aniso_U_12
Co1 0.0325(3) 0.0355(3) 0.0362(3) 0.0003(2) 0.0148(3) -0.0033(2)
Co2 0.0364(3) 0.0397(4) 0.0331(3) 0.0006(2) 0.0130(3) -0.0015(2)
Si1 0.0440(7) 0.0491(8) 0.0582(8) 0.0026(6) 0.0276(6) 0.0117(6)
Si2 0.0339(6) 0.0462(7) 0.0375(6) 0.0025(5) 0.0125(5) 0.0019(5)
O1 0.078(3) 0.039(2) 0.107(3) 0.002(2) 0.037(3) 0.0074(19)
O2 0.079(3) 0.106(4) 0.096(3) -0.013(3) 0.062(3) -0.031(3)
O3 0.091(3) 0.095(3) 0.045(2) -0.024(2) 0.028(2) -0.005(2)
O4 0.084(3) 0.068(3) 0.068(3) 0.025(2) 0.015(2) 0.020(2)
O5 0.068(3) 0.078(3) 0.058(2) -0.002(2) 0.004(2) -0.034(2)
O6 0.077(3) 0.052(2) 0.065(2) 0.0118(18) 0.036(2) -0.0094(19)
O7 0.093(3) 0.076(3) 0.057(2) 0.000(2) 0.049(2) -0.009(2)
C1 0.047(3) 0.041(3) 0.060(3) 0.000(2) 0.023(2) -0.004(2)
C2 0.047(3) 0.053(3) 0.055(3) -0.008(2) 0.026(2) -0.012(2)
C3 0.051(3) 0.056(3) 0.041(3) -0.002(2) 0.019(2) -0.002(2)
C4 0.048(3) 0.050(3) 0.042(3) 0.003(2) 0.012(2) 0.000(2)
C5 0.045(3) 0.046(3) 0.043(3) -0.001(2) 0.012(2) -0.009(2)
C6 0.111(6) 0.048(3) 0.122(6) 0.001(4) 0.067(5) 0.009(3)
C7 0.036(3) 0.113(6) 0.089(4) 0.011(4) 0.021(3) 0.011(3)
C8 0.075(4) 0.081(4) 0.068(4) -0.007(3) 0.043(3) 0.013(3)
C9 0.038(2) 0.032(2) 0.041(2) 0.0000(17) 0.0210(19) 0.0016(17)
C10 0.031(2) 0.038(2) 0.031(2) -0.0062(17) 0.0142(17) -0.0057(17)
C11 0.030(2) 0.034(2) 0.032(2) -0.0033(17) 0.0118(17) -0.0070(17)
C12 0.086(5) 0.135(7) 0.049(3) 0.036(4) 0.036(3) 0.052(4)
C13 0.063(4) 0.060(3) 0.078(4) 0.008(3) 0.023(3) 0.021(3)
C14 0.049(3) 0.072(4) 0.103(5) 0.005(4) 0.002(3) -0.014(3)
C15 0.037(2) 0.041(2) 0.036(2) 0.0020(18) 0.0224(19) 0.0050(18)
C16 0.048(3) 0.052(3) 0.044(3) -0.004(2) 0.024(2) 0.006(2)
C17 0.037(2) 0.044(2) 0.040(2) -0.0064(19) 0.0186(19) -0.0129(19)
C18 0.042(3) 0.050(3) 0.046(3) 0.010(2) 0.020(2) -0.001(2)
C19 0.087(16) 0.09(2) 0.058(11) 0.029(10) 0.022(10) -0.043(13)
C20 0.096(17) 0.064(13) 0.153(18) 0.026(12) 0.088(16) -0.012(11)
C19' 0.070(14) 0.072(18) 0.088(18) 0.032(12) 0.037(13) 0.021(14)
C20' 0.088(15) 0.076(13) 0.101(12) 0.038(10) 0.047(12) -0.006(10)

loop_
_atom_type_symbol
_atom_type_description
_atom_type_scat_dispersion_real
_atom_type_scat_dispersion_imag
_atom_type_scat_source
C C 0.0033 0.0016 'International Tables Vol C Tables 4.2.6.8 and 6.1.1.4'
H H 0.0000 0.0000 'International Tables Vol C Tables 4.2.6.8 and 6.1.1.4'
O O 0.0106 0.0060 'International Tables Vol C Tables 4.2.6.8 and 6.1.1.4'
Co Co 0.3494 0.9721 'International Tables Vol C Tables 4.2.6.8 and 6.1.1.4'
Si Si 0.0817 0.0704 'International Tables Vol C Tables 4.2.6.8 and 6.1.1.4'

loop_
_geom_angle_atom_site_label_1
_geom_angle_atom_site_label_2
_geom_angle_atom_site_label_3
_geom_angle
_geom_angle_site_symmetry_1
_geom_angle_site_symmetry_3
_geom_angle_publ_flag
C2 Co1 C1 96.9(2) . . ?
C2 Co1 C5 97.6(2) . . ?
C1 Co1 C5 97.1(2) . . ?
C2 Co1 C9 99.0(2) . . ?
C1 Co1 C9 162.20(19) . . ?
C5 Co1 C9 88.70(19) . . ?
C2 Co1 C10 106.27(19) . . ?
C1 Co1 C10 125.8(2) . . ?
C5 Co1 C10 126.35(18) . . ?
C9 Co1 C10 41.13(17) . . ?
C2 Co1 C11 136.39(19) . . ?
C1 Co1 C11 92.45(19) . . ?
C5 Co1 C11 123.39(18) . . ?
C9 Co1 C11 70.46(16) . . ?
C10 Co1 C11 38.81(15) . . ?
C2 Co1 Co2 132.15(18) . . ?
C1 Co1 Co2 120.19(16) . . ?
C5 Co1 Co2 52.11(14) . . ?
C9 Co1 Co2 51.82(12) . . ?
C10 Co1 Co2 77.04(11) . . ?
C11 Co1 Co2 75.09(11) . . ?
C4 Co2 C3 95.2(2) . . ?
C4 Co2 C5 104.1(2) . . ?
C3 Co2 C5 85.2(2) . . ?
C4 Co2 C9 94.3(2) . . ?
C3 Co2 C9 168.4(2) . . ?
C5 Co2 C9 86.09(18) . . ?
C4 Co2 C17 104.6(2) . . ?
C3 Co2 C17 98.1(2) . . ?
C5 Co2 C17 150.69(19) . . ?
C9 Co2 C17 85.92(17) . . ?
C4 Co2 C15 144.2(2) . . ?
C3 Co2 C15 91.37(19) . . ?
C5 Co2 C15 111.58(19) . . ?
C9 Co2 C15 84.82(16) . . ?
C17 Co2 C15 39.55(17) . . ?
C4 Co2 Co1 131.53(16) . . ?
C3 Co2 Co1 116.49(16) . . ?
C5 Co2 Co1 48.58(14) . . ?
C9 Co2 Co1 51.95(12) . . ?
C17 Co2 Co1 105.88(12) . . ?
C15 Co2 Co1 74.36(11) . . ?
C7 Si1 C6 111.5(3) . . ?
C7 Si1 C9 110.7(3) . . ?
C6 Si1 C9 107.7(3) . . ?
C7 Si1 C8 109.0(3) . . ?
C6 Si1 C8 108.2(3) . . ?
C9 Si1 C8 109.7(2) . . ?
C12 Si2 C14 112.1(4) . . ?
C12 Si2 C13 107.8(3) . . ?
C14 Si2 C13 107.4(3) . . ?
C12 Si2 C11 108.2(2) . . ?
C14 Si2 C11 105.3(2) . . ?
C13 Si2 C11 116.2(2) . . ?
C18 O6 C19' 118.6(11) . . ?
C18 O6 C19 115.0(12) . . ?
O1 C1 Co1 176.3(5) . . ?
O2 C2 Co1 178.0(5) . . ?
O3 C3 Co2 174.1(5) . . ?
O4 C4 Co2 175.9(5) . . ?
O5 C5 Co1 142.9(4) . . ?
O5 C5 Co2 137.8(4) . . ?
Co1 C5 Co2 79.31(18) . . ?
C10 C9 Si1 121.5(3) . . ?
C10 C9 Co2 110.8(3) . . ?
Si1 C9 Co2 126.2(2) . . ?
C10 C9 Co1 71.7(2) . . ?
Si1 C9 Co1 130.0(2) . . ?
Co2 C9 Co1 76.22(14) . . ?
C11 C10 C9 116.6(3) . . ?
C11 C10 Co1 75.3(2) . . ?
C9 C10 Co1 67.2(2) . . ?
C10 C11 C15 114.0(3) . . ?
C10 C11 Si2 118.0(3) . . ?
C15 C11 Si2 123.5(3) . . ?
C10 C11 Co1 65.9(2) . . ?
C15 C11 Co1 95.6(2) . . ?
Si2 C11 Co1 124.5(2) . . ?
C17 C15 C11 116.5(4) . . ?
C17 C15 C16 122.4(4) . . ?
C11 C15 C16 115.3(4) . . ?
C17 C15 Co2 69.8(2) . . ?
C11 C15 Co2 103.0(2) . . ?
C16 C15 Co2 120.0(3) . . ?
C15 C17 C18 124.9(4) . . ?
C15 C17 Co2 70.7(2) . . ?
C18 C17 Co2 113.2(3) . . ?
O7 C18 O6 122.8(4) . . ?
O7 C18 C17 127.6(5) . . ?
O6 C18 C17 109.6(4) . . ?
O6 C19 C20 108.7(19) . . ?
O6 C19' C20' 105.8(17) . . ?

loop_
_geom_bond_atom_site_label_1
_geom_bond_atom_site_label_2
_geom_bond_distance
_geom_bond_site_symmetry_2
_geom_bond_publ_flag
Co1 C2 1.777(5) . ?
Co1 C1 1.794(5) . ?
Co1 C5 1.884(5) . ?
Co1 C9 2.002(4) . ?
Co1 C10 2.061(4) . ?
Co1 C11 2.183(4) . ?
Co1 Co2 2.4688(8) . ?
Co2 C4 1.777(5) . ?
Co2 C3 1.830(5) . ?
Co2 C5 1.983(5) . ?
Co2 C9 1.998(4) . ?
Co2 C17 2.082(4) . ?
Co2 C15 2.094(4) . ?
Si1 C7 1.860(6) . ?
Si1 C6 1.861(6) . ?
Si1 C9 1.871(4) . ?
Si1 C8 1.873(6) . ?
Si2 C12 1.846(6) . ?
Si2 C14 1.858(6) . ?
Si2 C13 1.873(6) . ?
Si2 C11 1.898(4) . ?
O1 C1 1.128(6) . ?
O2 C2 1.125(6) . ?
O3 C3 1.113(6) . ?
O4 C4 1.133(6) . ?
O5 C5 1.157(6) . ?
O6 C18 1.325(6) . ?
O6 C19' 1.448(13) . ?
O6 C19 1.455(12) . ?
O7 C18 1.204(6) . ?
C9 C10 1.428(6) . ?
C10 C11 1.415(6) . ?
C11 C15 1.510(5) . ?
C15 C17 1.413(6) . ?
C15 C16 1.515(6) . ?
C17 C18 1.490(6) . ?
C19 C20 1.491(17) . ?
C19' C20' 1.483(17) . ?

loop_
_geom_torsion_atom_site_label_1
_geom_torsion_atom_site_label_2
_geom_torsion_atom_site_label_3
_geom_torsion_atom_site_label_4
_geom_torsion
_geom_torsion_site_symmetry_1
_geom_torsion_site_symmetry_2
_geom_torsion_site_symmetry_3
_geom_torsion_site_symmetry_4
_geom_torsion_publ_flag
C2 Co1 Co2 C4 8.2(3) . . . . ?
C1 Co1 Co2 C4 143.8(3) . . . . ?
C5 Co1 Co2 C4 69.6(3) . . . . ?
C9 Co1 Co2 C4 -55.5(3) . . . . ?
C10 Co1 Co2 C4 -92.2(2) . . . . ?
C11 Co1 Co2 C4 -132.1(2) . . . . ?
C2 Co1 Co2 C3 -117.0(3) . . . . ?
C1 Co1 Co2 C3 18.6(3) . . . . ?
C5 Co1 Co2 C3 -55.6(3) . . . . ?
C9 Co1 Co2 C3 179.3(2) . . . . ?
C10 Co1 Co2 C3 142.7(2) . . . . ?
C11 Co1 Co2 C3 102.7(2) . . . . ?
C2 Co1 Co2 C5 -61.4(3) . . . . ?
C1 Co1 Co2 C5 74.2(3) . . . . ?
C9 Co1 Co2 C5 -125.1(2) . . . . ?
C10 Co1 Co2 C5 -161.8(2) . . . . ?
C11 Co1 Co2 C5 158.2(2) . . . . ?
C2 Co1 Co2 C9 63.7(3) . . . . ?
C1 Co1 Co2 C9 -160.7(2) . . . . ?
C5 Co1 Co2 C9 125.1(2) . . . . ?
C10 Co1 Co2 C9 -36.66(19) . . . . ?
C11 Co1 Co2 C9 -76.65(19) . . . . ?
C2 Co1 Co2 C17 135.2(2) . . . . ?
C1 Co1 Co2 C17 -89.2(2) . . . . ?
C5 Co1 Co2 C17 -163.3(2) . . . . ?
C9 Co1 Co2 C17 71.5(2) . . . . ?
C10 Co1 Co2 C17 34.89(17) . . . . ?
C11 Co1 Co2 C17 -5.10(17) . . . . ?
C2 Co1 Co2 C15 159.4(2) . . . . ?
C1 Co1 Co2 C15 -65.0(2) . . . . ?
C5 Co1 Co2 C15 -139.2(2) . . . . ?
C9 Co1 Co2 C15 95.74(19) . . . . ?
C10 Co1 Co2 C15 59.08(16) . . . . ?
C11 Co1 Co2 C15 19.09(16) . . . . ?
Co2 Co1 C5 O5 -179.8(9) . . . . ?
C2 Co1 C5 Co2 138.9(2) . . . . ?
C1 Co1 C5 Co2 -123.06(19) . . . . ?
C9 Co1 C5 Co2 40.04(16) . . . . ?
C10 Co1 C5 Co2 22.3(3) . . . . ?
C11 Co1 C5 Co2 -25.4(3) . . . . ?
C4 Co2 C5 Co1 -133.7(2) . . . . ?
C3 Co2 C5 Co1 132.2(2) . . . . ?
C9 Co2 C5 Co1 -40.22(17) . . . . ?
C17 Co2 C5 Co1 34.3(4) . . . . ?
C15 Co2 C5 Co1 42.6(2) . . . . ?
C7 Si1 C9 C10 -142.5(4) . . . . ?
C6 Si1 C9 C10 95.4(4) . . . . ?
C8 Si1 C9 C10 -22.1(4) . . . . ?
C7 Si1 C9 Co2 52.6(4) . . . . ?
C6 Si1 C9 Co2 -69.5(4) . . . . ?
C8 Si1 C9 Co2 173.0(3) . . . . ?
C7 Si1 C9 Co1 -50.6(4) . . . . ?
C6 Si1 C9 Co1 -172.8(3) . . . . ?
C8 Si1 C9 Co1 69.7(4) . . . . ?
C4 Co2 C9 C10 -154.3(3) . . . . ?
C3 Co2 C9 C10 60.8(11) . . . . ?
C5 Co2 C9 C10 101.8(3) . . . . ?
C17 Co2 C9 C10 -49.9(3) . . . . ?
C15 Co2 C9 C10 -10.3(3) . . . . ?
Co1 Co2 C9 C10 63.9(3) . . . . ?
C4 Co2 C9 Si1 11.9(3) . . . . ?
C3 Co2 C9 Si1 -132.9(9) . . . . ?
C5 Co2 C9 Si1 -91.9(3) . . . . ?
C17 Co2 C9 Si1 116.3(3) . . . . ?
C15 Co2 C9 Si1 156.0(3) . . . . ?
Co1 Co2 C9 Si1 -129.9(3) . . . . ?
C4 Co2 C9 Co1 141.78(19) . . . . ?
C3 Co2 C9 Co1 -3.1(10) . . . . ?
C5 Co2 C9 Co1 37.94(17) . . . . ?
C17 Co2 C9 Co1 -113.84(16) . . . . ?
C15 Co2 C9 Co1 -74.17(15) . . . . ?
C2 Co1 C9 C10 104.5(3) . . . . ?
C1 Co1 C9 C10 -48.7(7) . . . . ?
C5 Co1 C9 C10 -158.0(3) . . . . ?
C11 Co1 C9 C10 -31.7(2) . . . . ?
Co2 Co1 C9 C10 -117.8(3) . . . . ?
C2 Co1 C9 Si1 -11.7(3) . . . . ?
C1 Co1 C9 Si1 -164.8(6) . . . . ?
C5 Co1 C9 Si1 85.8(3) . . . . ?
C10 Co1 C9 Si1 -116.1(4) . . . . ?
C11 Co1 C9 Si1 -147.9(3) . . . . ?
Co2 Co1 C9 Si1 126.0(3) . . . . ?
C2 Co1 C9 Co2 -137.72(18) . . . . ?
C1 Co1 C9 Co2 69.1(7) . . . . ?
C5 Co1 C9 Co2 -40.23(18) . . . . ?
C10 Co1 C9 Co2 117.8(3) . . . . ?
C11 Co1 C9 Co2 86.09(15) . . . . ?
Si1 C9 C10 C11 -175.0(3) . . . . ?
Co2 C9 C10 C11 -8.0(5) . . . . ?
Co1 C9 C10 C11 58.8(3) . . . . ?
Si1 C9 C10 Co1 126.2(3) . . . . ?
Co2 C9 C10 Co1 -66.8(2) . . . . ?
C2 Co1 C10 C11 147.2(3) . . . . ?
C1 Co1 C10 C11 35.8(3) . . . . ?
C5 Co1 C10 C11 -100.1(3) . . . . ?
C9 Co1 C10 C11 -127.8(3) . . . . ?
Co2 Co1 C10 C11 -82.2(2) . . . . ?
C2 Co1 C10 C9 -85.0(3) . . . . ?
C1 Co1 C10 C9 163.6(3) . . . . ?
C5 Co1 C10 C9 27.7(3) . . . . ?
C11 Co1 C10 C9 127.8(3) . . . . ?
Co2 Co1 C10 C9 45.5(2) . . . . ?
C9 C10 C11 C15 30.7(5) . . . . ?
Co1 C10 C11 C15 85.3(3) . . . . ?
C9 C10 C11 Si2 -172.3(3) . . . . ?
Co1 C10 C11 Si2 -117.7(3) . . . . ?
C9 C10 C11 Co1 -54.6(3) . . . . ?
C12 Si2 C11 C10 25.7(4) . . . . ?
C14 Si2 C11 C10 -94.3(4) . . . . ?
C13 Si2 C11 C10 147.0(3) . . . . ?
C12 Si2 C11 C15 -179.7(4) . . . . ?
C14 Si2 C11 C15 60.3(4) . . . . ?
C13 Si2 C11 C15 -58.3(4) . . . . ?
C12 Si2 C11 Co1 -53.0(4) . . . . ?
C14 Si2 C11 Co1 -173.0(3) . . . . ?
C13 Si2 C11 Co1 68.4(3) . . . . ?
C2 Co1 C11 C10 -48.9(4) . . . . ?
C1 Co1 C11 C10 -151.6(3) . . . . ?
C5 Co1 C11 C10 108.2(3) . . . . ?
C9 Co1 C11 C10 33.5(2) . . . . ?
Co2 Co1 C11 C10 87.7(2) . . . . ?
C2 Co1 C11 C15 -162.7(3) . . . . ?
C1 Co1 C11 C15 94.6(3) . . . . ?
C5 Co1 C11 C15 -5.5(3) . . . . ?
C9 Co1 C11 C15 -80.3(3) . . . . ?
C10 Co1 C11 C15 -113.8(3) . . . . ?
Co2 Co1 C11 C15 -26.0(2) . . . . ?
C2 Co1 C11 Si2 59.5(4) . . . . ?
C1 Co1 C11 Si2 -43.2(3) . . . . ?
C5 Co1 C11 Si2 -143.3(3) . . . . ?
C9 Co1 C11 Si2 141.9(3) . . . . ?
C10 Co1 C11 Si2 108.4(3) . . . . ?
Co2 Co1 C11 Si2 -163.8(2) . . . . ?
C10 C11 C15 C17 38.4(5) . . . . ?
Si2 C11 C15 C17 -117.1(4) . . . . ?
Co1 C11 C15 C17 104.5(4) . . . . ?
C10 C11 C15 C16 -167.8(4) . . . . ?
Si2 C11 C15 C16 36.7(5) . . . . ?
Co1 C11 C15 C16 -101.7(4) . . . . ?
C10 C11 C15 Co2 -35.2(4) . . . . ?
Si2 C11 C15 Co2 169.2(2) . . . . ?
Co1 C11 C15 Co2 30.9(2) . . . . ?
C4 Co2 C15 C17 0.3(4) . . . . ?
C3 Co2 C15 C17 101.1(3) . . . . ?
C5 Co2 C15 C17 -173.6(3) . . . . ?
C9 Co2 C15 C17 -89.9(3) . . . . ?
Co1 Co2 C15 C17 -141.8(2) . . . . ?
C4 Co2 C15 C11 114.0(4) . . . . ?
C3 Co2 C15 C11 -145.1(3) . . . . ?
C5 Co2 C15 C11 -59.8(3) . . . . ?
C9 Co2 C15 C11 23.9(3) . . . . ?
C17 Co2 C15 C11 113.8(4) . . . . ?
Co1 Co2 C15 C11 -28.0(2) . . . . ?
C4 Co2 C15 C16 -116.2(4) . . . . ?
C3 Co2 C15 C16 -15.4(4) . . . . ?
C5 Co2 C15 C16 69.9(4) . . . . ?
C9 Co2 C15 C16 153.7(4) . . . . ?
C17 Co2 C15 C16 -116.5(4) . . . . ?
Co1 Co2 C15 C16 101.8(3) . . . . ?
C11 C15 C17 C18 159.8(4) . . . . ?
C16 C15 C17 C18 8.0(7) . . . . ?
Co2 C15 C17 C18 -105.3(4) . . . . ?
C11 C15 C17 Co2 -94.8(3) . . . . ?
C16 C15 C17 Co2 113.4(4) . . . . ?
C4 Co2 C17 C15 -179.8(3) . . . . ?
C3 Co2 C17 C15 -82.3(3) . . . . ?
C5 Co2 C17 C15 12.3(5) . . . . ?
C9 Co2 C17 C15 86.8(2) . . . . ?
Co1 Co2 C17 C15 38.3(2) . . . . ?
C4 Co2 C17 C18 -59.2(4) . . . . ?
C3 Co2 C17 C18 38.3(4) . . . . ?
C5 Co2 C17 C18 132.9(4) . . . . ?
C9 Co2 C17 C18 -152.6(4) . . . . ?
C15 Co2 C17 C18 120.6(4) . . . . ?
Co1 Co2 C17 C18 158.9(3) . . . . ?
C19' O6 C18 O7 -5.3(17) . . . . ?
C19 O6 C18 O7 4.4(18) . . . . ?
C19' O6 C18 C17 173.7(16) . . . . ?
C19 O6 C18 C17 -176.6(17) . . . . ?
C15 C17 C18 O7 29.8(8) . . . . ?
Co2 C17 C18 O7 -52.1(6) . . . . ?
C15 C17 C18 O6 -149.1(4) . . . . ?
Co2 C17 C18 O6 128.9(3) . . . . ?
C18 O6 C19 C20 -151.3(17) . . . . ?
C18 O6 C19' C20' 179.9(13) . . . . ?
